data_4121373
loop_
_publ_author_name
'Dongjie Peng'
'Yanlu Zhang'
'Xiaoyong Du'
'Lei Zhang'
'Xuebing Leng'
'Marc D. Walter'
'Zheng Huang'

_publ_section_title
;
 Phosphinite-Iminopyridine Iron Catalysts for Chemoselective Alkene
 Hydrosilylation
;
_journal_name_full 'Journal of the American Chemical Society'
_journal_page_first 19154
_journal_page_last 19166
_journal_paper_doi 10.1021/ja404963f
_journal_volume 135
_journal_year 2013
_chemical_formula_sum 'C28 H43 Cl4 Fe N2 O P'
_chemical_formula_weight 652.26
_chemical_name_systematic
; 
 ? 
;
_space_group_IT_number 2
_symmetry_cell_setting triclinic
_symmetry_space_group_name_Hall '-P 1'
_symmetry_space_group_name_H-M 'P -1'
_atom_sites_solution_hydrogens geom
_atom_sites_solution_primary direct
_atom_sites_solution_secondary difmap
_audit_creation_method SHELXL-97
_cell_angle_alpha 101.281(5)
_cell_angle_beta 97.097(4)
_cell_angle_gamma 90.207(5)
_cell_formula_units_Z 4
_cell_length_a 10.068(3)
_cell_length_b 15.684(4)
_cell_length_c 20.994(6)
_cell_measurement_reflns_used 2121
_cell_measurement_temperature 140(2)
_cell_measurement_theta_max 23.47
_cell_measurement_theta_min 2.38
_cell_volume 3224.8(16)
_computing_cell_refinement 'Bruker SAINT'
_computing_data_collection 'Bruker APEX2'
_computing_data_reduction 'Bruker SAINT'
_computing_molecular_graphics 'Bruker SHELXTL'
_computing_publication_material 'Bruker SHELXTL'
_computing_structure_refinement 'SHELXL-97 (Sheldrick, 2008)'
_computing_structure_solution 'SHELXS-97 (Sheldrick, 2008)'
_diffrn_ambient_temperature 140(2)
_diffrn_measured_fraction_theta_full 0.992
_diffrn_measured_fraction_theta_max 0.992
_diffrn_measurement_device_type 'Bruker APEX-II CCD'
_diffrn_measurement_method '\f and \w scans'
_diffrn_radiation_monochromator graphite
_diffrn_radiation_source 'fine-focus sealed tube'
_diffrn_radiation_type MoK\a
_diffrn_radiation_wavelength 0.71073
_diffrn_reflns_av_R_equivalents 0.1427
_diffrn_reflns_av_sigmaI/netI 0.2433
_diffrn_reflns_limit_h_max 12
_diffrn_reflns_limit_h_min -12
_diffrn_reflns_limit_k_max 16
_diffrn_reflns_limit_k_min -19
_diffrn_reflns_limit_l_max 25
_diffrn_reflns_limit_l_min -25
_diffrn_reflns_number 22266
_diffrn_reflns_theta_full 26.00
_diffrn_reflns_theta_max 26.00
_diffrn_reflns_theta_min 1.81
_exptl_absorpt_coefficient_mu 0.872
_exptl_absorpt_correction_T_max 0.9828
_exptl_absorpt_correction_T_min 0.8588
_exptl_absorpt_correction_type multi-scan
_exptl_absorpt_process_details sadabs
_exptl_crystal_colour blue
_exptl_crystal_density_diffrn 1.343
_exptl_crystal_description plate
_exptl_crystal_F_000 1368
_exptl_crystal_size_max 0.18
_exptl_crystal_size_mid 0.10
_exptl_crystal_size_min 0.02
_refine_diff_density_max 1.188
_refine_diff_density_min -0.955
_refine_diff_density_rms 0.119
_refine_ls_extinction_method none
_refine_ls_goodness_of_fit_ref 1.054
_refine_ls_hydrogen_treatment constr
_refine_ls_matrix_type full
_refine_ls_number_parameters 689
_refine_ls_number_reflns 12586
_refine_ls_number_restraints 68
_refine_ls_restrained_S_all 1.064
_refine_ls_R_factor_all 0.1964
_refine_ls_R_factor_gt 0.0779
_refine_ls_shift/su_max 0.010
_refine_ls_shift/su_mean 0.000
_refine_ls_structure_factor_coef Fsqd
_refine_ls_weighting_details 'calc w=1/[\s^2^(Fo^2^)+(0.0438P)^2^+0.0000P] where P=(Fo^2^+2Fc^2^)/3'
_refine_ls_weighting_scheme calc
_refine_ls_wR_factor_gt 0.1525
_refine_ls_wR_factor_ref 0.1851
_reflns_number_gt 5243
_reflns_number_total 12586
_reflns_threshold_expression >2sigma(I)
_cod_data_source_file ja404963f_si_003_1.cif
_cod_data_source_block mo_dm12616_0m
_cod_original_cell_volume 3225.0(15)
_cod_database_code 4121373

loop_
_symmetry_equiv_pos_as_xyz
'x, y, z'
'-x, -y, -z'

loop_
_atom_site_label
_atom_site_type_symbol
_atom_site_fract_x
_atom_site_fract_y
_atom_site_fract_z
_atom_site_U_iso_or_equiv
_atom_site_adp_type
_atom_site_occupancy
_atom_site_symmetry_multiplicity
_atom_site_calc_flag
_atom_site_refinement_flags
Fe1 Fe 0.58542(10) 0.79730(7) 0.20944(5) 0.0213(3) Uani 1 1 d .
Fe2 Fe 0.02282(10) 0.29801(7) 0.20820(5) 0.0213(3) Uani 1 1 d .
P1 P 0.71396(19) 0.77901(13) 0.31940(10) 0.0244(5) Uani 1 1 d U
P2 P -0.05074(19) 0.28001(12) 0.31657(10) 0.0227(5) Uani 1 1 d .
Cl1 Cl 0.6171(2) 0.66968(12) 0.13865(10) 0.0304(5) Uani 1 1 d .
Cl2 Cl 0.37449(19) 0.80636(15) 0.24307(11) 0.0417(6) Uani 1 1 d .
Cl3 Cl 0.25000(19) 0.31103(14) 0.24445(10) 0.0365(5) Uani 1 1 d .
Cl4 Cl -0.0395(2) 0.16774(12) 0.13841(10) 0.0318(5) Uani 1 1 d .
Cl5 Cl 0.2544(3) 0.7177(2) 0.43928(13) 0.0820(10) Uani 1 1 d .
Cl6 Cl 0.2103(3) 0.8975(2) 0.42984(16) 0.0879(10) Uani 1 1 d .
Cl7 Cl 0.5073(4) 0.4028(4) 0.4367(3) 0.187(2) Uani 1 1 d .
Cl8 Cl 0.4617(5) 0.2202(4) 0.4343(2) 0.1523(19) Uani 1 1 d .
N1 N 0.7865(6) 0.8571(4) 0.2170(3) 0.0207(14) Uani 1 1 d .
N2 N 0.5692(6) 0.8932(3) 0.1463(3) 0.0191(14) Uani 1 1 d U
N3 N -0.1734(6) 0.3576(3) 0.2148(3) 0.0180(14) Uani 1 1 d .
N4 N 0.0088(5) 0.3937(3) 0.1441(3) 0.0163(14) Uani 1 1 d .
O1 O 0.8720(5) 0.7972(3) 0.3046(2) 0.0287(13) Uani 1 1 d .
O2 O -0.2167(5) 0.2990(3) 0.3031(2) 0.0263(13) Uani 1 1 d .
C1 C 0.8927(7) 0.8372(5) 0.2541(4) 0.0232(18) Uani 1 1 d .
C2 C 1.0227(7) 0.8535(5) 0.2438(4) 0.029(2) Uani 1 1 d .
H2 H 1.0968 0.8353 0.2700 0.034 Uiso 1 1 calc R
C3 C 1.0414(8) 0.8973(5) 0.1939(4) 0.028(2) Uani 1 1 d .
H3 H 1.1292 0.9096 0.1853 0.034 Uiso 1 1 calc R
C4 C 0.9302(8) 0.9228(4) 0.1567(4) 0.0277(19) Uani 1 1 d .
H4 H 0.9408 0.9547 0.1235 0.033 Uiso 1 1 calc R
C5 C 0.8041(7) 0.9011(4) 0.1690(3) 0.0163(16) Uani 1 1 d U
C6 C 0.6779(7) 0.9246(4) 0.1317(4) 0.0231(18) Uani 1 1 d .
C7 C 0.6861(7) 0.9840(5) 0.0839(4) 0.0278(19) Uani 1 1 d .
H7A H 0.5967 1.0048 0.0717 0.042 Uiso 1 1 calc R
H7B H 0.7207 0.9522 0.0447 0.042 Uiso 1 1 calc R
H7C H 0.7462 1.0338 0.1043 0.042 Uiso 1 1 calc R
C8 C 0.4401(7) 0.9209(5) 0.1176(4) 0.0239(19) Uani 1 1 d .
C9 C 0.3850(8) 0.9953(5) 0.1514(4) 0.029(2) Uani 1 1 d .
C10 C 0.2608(8) 1.0216(5) 0.1237(5) 0.040(2) Uani 1 1 d .
H10 H 0.2212 1.0723 0.1453 0.048 Uiso 1 1 calc R
C11 C 0.1963(8) 0.9747(5) 0.0657(4) 0.030(2) Uani 1 1 d .
H11 H 0.1134 0.9936 0.0472 0.036 Uiso 1 1 calc R
C12 C 0.2510(7) 0.9012(5) 0.0348(4) 0.031(2) Uani 1 1 d .
H12 H 0.2045 0.8696 -0.0050 0.037 Uiso 1 1 calc R
C13 C 0.3737(7) 0.8703(5) 0.0594(4) 0.0255(19) Uani 1 1 d .
C14 C 0.4341(8) 0.7896(5) 0.0222(4) 0.030(2) Uani 1 1 d .
H14 H 0.5229 0.7809 0.0468 0.037 Uiso 1 1 calc R
C15 C 0.4569(9) 0.8006(5) -0.0454(4) 0.038(2) Uani 1 1 d .
H15A H 0.3706 0.7982 -0.0731 0.058 Uiso 1 1 calc R
H15B H 0.5129 0.7539 -0.0645 0.058 Uiso 1 1 calc R
H15C H 0.5020 0.8570 -0.0426 0.058 Uiso 1 1 calc R
C16 C 0.3462(9) 0.7093(5) 0.0178(4) 0.042(2) Uani 1 1 d .
H16A H 0.3365 0.7008 0.0620 0.063 Uiso 1 1 calc R
H16B H 0.3876 0.6583 -0.0060 0.063 Uiso 1 1 calc R
H16C H 0.2578 0.7169 -0.0054 0.063 Uiso 1 1 calc R
C17 C 0.4546(8) 1.0474(5) 0.2153(4) 0.033(2) Uani 1 1 d .
H17 H 0.5348 1.0152 0.2295 0.039 Uiso 1 1 calc R
C18 C 0.5016(9) 1.1385(5) 0.2088(5) 0.054(3) Uani 1 1 d .
H18A H 0.5617 1.1329 0.1750 0.080 Uiso 1 1 calc R
H18B H 0.5492 1.1686 0.2508 0.080 Uiso 1 1 calc R
H18C H 0.4237 1.1718 0.1965 0.080 Uiso 1 1 calc R
C19 C 0.3635(10) 1.0585(7) 0.2685(5) 0.064(3) Uani 1 1 d .
H19A H 0.2890 1.0954 0.2576 0.096 Uiso 1 1 calc R
H19B H 0.4142 1.0859 0.3104 0.096 Uiso 1 1 calc R
H19C H 0.3281 1.0015 0.2717 0.096 Uiso 1 1 calc R
C20 C 0.7376(10) 0.6717(6) 0.3431(5) 0.0576(16) Uani 1 1 d U
C21 C 0.7455(11) 0.6038(7) 0.2839(5) 0.074(2) Uani 1 1 d U
H21A H 0.8267 0.6139 0.2647 0.111 Uiso 1 1 calc R
H21B H 0.6667 0.6061 0.2519 0.111 Uiso 1 1 calc R
H21C H 0.7485 0.5465 0.2959 0.111 Uiso 1 1 calc R
C22 C 0.8508(10) 0.6668(6) 0.3945(5) 0.066(2) Uani 1 1 d U
H22A H 0.8231 0.6317 0.4247 0.099 Uiso 1 1 calc R
H22B H 0.8773 0.7255 0.4188 0.099 Uiso 1 1 calc RD
H22C H 0.9269 0.6399 0.3741 0.099 Uiso 1 1 calc R
C23 C 0.6104(11) 0.6524(7) 0.3731(5) 0.076(2) Uani 1 1 d U
H23A H 0.5660 0.5986 0.3475 0.114 Uiso 1 1 calc R
H23B H 0.5491 0.7006 0.3725 0.114 Uiso 1 1 calc R
H23C H 0.6357 0.6456 0.4184 0.114 Uiso 1 1 calc R
C24 C 0.7046(11) 0.8672(6) 0.3918(5) 0.0598(19) Uani 1 1 d U
C25 C 0.8114(10) 0.8720(7) 0.4486(5) 0.074(2) Uani 1 1 d U
H25A H 0.8993 0.8677 0.4329 0.110 Uiso 1 1 calc R
H25B H 0.7981 0.8239 0.4709 0.110 Uiso 1 1 calc RD
H25C H 0.8070 0.9275 0.4792 0.110 Uiso 1 1 calc R
C26 C 0.5698(10) 0.8566(7) 0.4178(5) 0.068(2) Uani 1 1 d U
H26A H 0.5723 0.8058 0.4386 0.102 Uiso 1 1 calc R
H26B H 0.4972 0.8485 0.3813 0.102 Uiso 1 1 calc R
H26C H 0.5545 0.9088 0.4500 0.102 Uiso 1 1 calc R
C27 C 0.6883(11) 0.9492(6) 0.3659(5) 0.068(2) Uani 1 1 d U
H27A H 0.6655 0.9963 0.4005 0.102 Uiso 1 1 calc R
H27B H 0.6164 0.9407 0.3290 0.102 Uiso 1 1 calc R
H27C H 0.7722 0.9644 0.3510 0.102 Uiso 1 1 calc R
C28 C -0.2609(7) 0.3356(5) 0.2516(4) 0.0244(18) Uani 1 1 d .
C29 C -0.3971(7) 0.3549(5) 0.2411(4) 0.029(2) Uani 1 1 d .
H29 H -0.4585 0.3392 0.2680 0.035 Uiso 1 1 calc R
C30 C -0.4392(7) 0.3968(5) 0.1915(4) 0.0267(19) Uani 1 1 d .
H30 H -0.5314 0.4088 0.1829 0.032 Uiso 1 1 calc R
C31 C -0.3497(7) 0.4217(4) 0.1539(4) 0.0228(18) Uani 1 1 d .
H31 H -0.3786 0.4524 0.1201 0.027 Uiso 1 1 calc R
C32 C -0.2155(7) 0.4010(4) 0.1662(4) 0.0162(16) Uani 1 1 d .
C33 C -0.1074(7) 0.4252(4) 0.1293(4) 0.0205(18) Uani 1 1 d .
C34 C -0.1393(7) 0.4826(5) 0.0802(3) 0.0250(18) Uani 1 1 d .
H34A H -0.0566 0.4982 0.0645 0.037 Uiso 1 1 calc R
H34B H -0.1810 0.5355 0.1008 0.037 Uiso 1 1 calc R
H34C H -0.2012 0.4514 0.0432 0.037 Uiso 1 1 calc R
C35 C 0.1204(7) 0.4201(5) 0.1154(4) 0.0206(17) Uani 1 1 d .
C36 C 0.1566(7) 0.3714(4) 0.0573(3) 0.0205(17) Uani 1 1 d .
C37 C 0.2690(7) 0.4008(5) 0.0327(4) 0.0226(17) Uani 1 1 d .
H37 H 0.2960 0.3687 -0.0066 0.027 Uiso 1 1 calc R
C38 C 0.3404(8) 0.4758(5) 0.0649(4) 0.030(2) Uani 1 1 d .
H38 H 0.4147 0.4949 0.0470 0.035 Uiso 1 1 calc R
C39 C 0.3052(8) 0.5224(5) 0.1221(4) 0.029(2) Uani 1 1 d .
H39 H 0.3547 0.5740 0.1432 0.035 Uiso 1 1 calc R
C40 C 0.1964(7) 0.4948(4) 0.1501(4) 0.0201(17) Uani 1 1 d .
C41 C 0.1630(8) 0.5457(5) 0.2145(4) 0.032(2) Uani 1 1 d .
H41 H 0.0958 0.5096 0.2296 0.039 Uiso 1 1 calc R
C42 C 0.0971(9) 0.6316(5) 0.2081(4) 0.044(2) Uani 1 1 d .
H42A H 0.1606 0.6699 0.1946 0.066 Uiso 1 1 calc R
H42B H 0.0705 0.6595 0.2504 0.066 Uiso 1 1 calc R
H42C H 0.0177 0.6204 0.1753 0.066 Uiso 1 1 calc R
C43 C 0.2803(9) 0.5621(5) 0.2677(4) 0.048(3) Uani 1 1 d .
H43A H 0.3249 0.5073 0.2704 0.072 Uiso 1 1 calc R
H43B H 0.2486 0.5861 0.3096 0.072 Uiso 1 1 calc R
H43C H 0.3437 0.6036 0.2576 0.072 Uiso 1 1 calc R
C44 C 0.0765(7) 0.2901(4) 0.0199(4) 0.0219(17) Uani 1 1 d .
H44 H 0.0007 0.2809 0.0447 0.026 Uiso 1 1 calc R
C45 C 0.1664(8) 0.2100(5) 0.0173(4) 0.038(2) Uani 1 1 d .
H45A H 0.2374 0.2154 -0.0098 0.057 Uiso 1 1 calc R
H45B H 0.1122 0.1570 -0.0018 0.057 Uiso 1 1 calc R
H45C H 0.2064 0.2068 0.0617 0.057 Uiso 1 1 calc R
C46 C 0.0183(8) 0.3000(5) -0.0475(4) 0.034(2) Uani 1 1 d .
H46A H -0.0272 0.3555 -0.0449 0.051 Uiso 1 1 calc R
H46B H -0.0461 0.2521 -0.0666 0.051 Uiso 1 1 calc R
H46C H 0.0903 0.2989 -0.0751 0.051 Uiso 1 1 calc R
C47 C -0.0617(8) 0.1726(5) 0.3414(4) 0.0284(19) Uani 1 1 d .
C48 C -0.1477(11) 0.1151(6) 0.2867(4) 0.063(3) Uani 1 1 d .
H48A H -0.1268 0.0542 0.2870 0.095 Uiso 1 1 calc R
H48B H -0.1306 0.1291 0.2449 0.095 Uiso 1 1 calc R
H48C H -0.2421 0.1242 0.2923 0.095 Uiso 1 1 calc R
C49 C 0.0847(9) 0.1409(6) 0.3456(6) 0.085(4) Uani 1 1 d .
H49A H 0.0843 0.0778 0.3431 0.128 Uiso 1 1 calc R
H49B H 0.1350 0.1700 0.3871 0.128 Uiso 1 1 calc R
H49C H 0.1269 0.1548 0.3091 0.128 Uiso 1 1 calc R
C50 C -0.1132(9) 0.1738(5) 0.4068(4) 0.043(2) Uani 1 1 d .
H50A H -0.2032 0.1975 0.4057 0.064 Uiso 1 1 calc R
H50B H -0.0529 0.2102 0.4419 0.064 Uiso 1 1 calc R
H50C H -0.1165 0.1144 0.4149 0.064 Uiso 1 1 calc R
C51 C -0.0012(8) 0.3697(5) 0.3880(4) 0.030(2) Uani 1 1 d .
C52 C -0.1027(10) 0.3919(6) 0.4354(5) 0.062(3) Uani 1 1 d .
H52A H -0.1209 0.3410 0.4539 0.093 Uiso 1 1 calc R
H52B H -0.1858 0.4092 0.4123 0.093 Uiso 1 1 calc R
H52C H -0.0674 0.4400 0.4707 0.093 Uiso 1 1 calc R
C53 C 0.0279(9) 0.4497(5) 0.3579(4) 0.041(2) Uani 1 1 d .
H53A H 0.0632 0.4983 0.3928 0.062 Uiso 1 1 calc R
H53B H -0.0552 0.4666 0.3345 0.062 Uiso 1 1 calc R
H53C H 0.0939 0.4346 0.3272 0.062 Uiso 1 1 calc R
C54 C 0.1335(9) 0.3500(7) 0.4242(5) 0.063(3) Uani 1 1 d .
H54A H 0.1704 0.4028 0.4544 0.095 Uiso 1 1 calc R
H54B H 0.1959 0.3304 0.3923 0.095 Uiso 1 1 calc R
H54C H 0.1204 0.3044 0.4488 0.095 Uiso 1 1 calc R
C55 C 0.2046(10) 0.7885(6) 0.3875(4) 0.059(3) Uani 1 1 d .
H55A H 0.1121 0.7724 0.3664 0.071 Uiso 1 1 calc R
H55B H 0.2638 0.7826 0.3527 0.071 Uiso 1 1 calc R
C56 C 0.4980(11) 0.3002(8) 0.3922(7) 0.097(5) Uani 1 1 d .
H56A H 0.5845 0.2873 0.3750 0.116 Uiso 1 1 calc R
H56B H 0.4283 0.2973 0.3541 0.116 Uiso 1 1 calc R

loop_
_atom_site_aniso_label
_atom_site_aniso_U_11
_atom_site_aniso_U_22
_atom_site_aniso_U_33
_atom_site_aniso_U_23
_atom_site_aniso_U_13
_atom_site_aniso_U_12
Fe1 0.0130(6) 0.0247(6) 0.0298(7) 0.0114(5) 0.0076(5) 0.0002(5)
Fe2 0.0135(6) 0.0233(6) 0.0311(7) 0.0112(5) 0.0086(5) 0.0062(5)
P1 0.0158(11) 0.0308(11) 0.0281(12) 0.0078(10) 0.0060(9) 0.0011(9)
P2 0.0157(11) 0.0264(11) 0.0300(12) 0.0120(10) 0.0076(9) 0.0035(9)
Cl1 0.0331(12) 0.0266(10) 0.0326(12) 0.0080(9) 0.0043(10) 0.0044(9)
Cl2 0.0157(11) 0.0629(15) 0.0559(15) 0.0275(13) 0.0159(10) 0.0068(10)
Cl3 0.0125(11) 0.0546(13) 0.0491(14) 0.0248(12) 0.0064(10) 0.0039(9)
Cl4 0.0344(13) 0.0269(10) 0.0369(12) 0.0100(10) 0.0099(10) 0.0014(9)
Cl5 0.083(2) 0.121(3) 0.0512(17) 0.0291(18) 0.0241(16) 0.032(2)
Cl6 0.070(2) 0.084(2) 0.102(2) -0.005(2) 0.0202(19) 0.0122(17)
Cl7 0.094(4) 0.179(5) 0.303(7) 0.064(5) 0.059(4) -0.015(3)
Cl8 0.120(4) 0.219(5) 0.115(3) 0.031(4) 0.008(3) 0.011(4)
N1 0.015(4) 0.026(3) 0.022(4) 0.006(3) 0.002(3) -0.001(3)
N2 0.017(2) 0.018(2) 0.024(2) 0.0052(17) 0.0051(17) -0.0018(16)
N3 0.015(3) 0.020(3) 0.021(3) 0.011(3) 0.001(3) 0.001(3)
N4 0.009(3) 0.018(3) 0.024(4) 0.007(3) 0.010(3) -0.002(3)
O1 0.012(3) 0.046(3) 0.033(3) 0.018(3) 0.004(2) 0.003(2)
O2 0.012(3) 0.038(3) 0.037(3) 0.023(3) 0.010(2) 0.005(2)
C1 0.016(4) 0.027(4) 0.030(5) 0.013(4) 0.001(4) 0.002(3)
C2 0.015(4) 0.041(5) 0.031(5) 0.009(4) 0.004(4) 0.006(4)
C3 0.016(4) 0.027(4) 0.040(5) 0.003(4) 0.004(4) 0.002(3)
C4 0.034(5) 0.018(4) 0.033(5) 0.007(4) 0.011(4) 0.004(4)
C5 0.016(2) 0.016(2) 0.019(2) 0.0054(17) 0.0042(18) -0.0008(17)
C6 0.022(5) 0.019(4) 0.030(5) 0.005(4) 0.010(4) 0.006(3)
C7 0.020(5) 0.025(4) 0.044(5) 0.019(4) 0.009(4) -0.001(3)
C8 0.007(4) 0.025(4) 0.043(5) 0.014(4) 0.005(4) 0.005(3)
C9 0.025(5) 0.030(4) 0.042(5) 0.023(4) 0.019(4) 0.010(4)
C10 0.032(5) 0.036(5) 0.065(7) 0.030(5) 0.026(5) 0.021(4)
C11 0.010(4) 0.043(5) 0.049(6) 0.033(5) 0.009(4) 0.009(4)
C12 0.016(5) 0.048(5) 0.036(5) 0.027(5) 0.001(4) -0.012(4)
C13 0.014(4) 0.036(5) 0.032(5) 0.022(4) 0.002(4) 0.005(4)
C14 0.032(5) 0.031(5) 0.032(5) 0.013(4) 0.007(4) 0.002(4)
C15 0.046(6) 0.032(5) 0.038(5) 0.010(4) 0.004(5) 0.008(4)
C16 0.048(6) 0.035(5) 0.044(6) 0.016(5) -0.004(5) -0.001(4)
C17 0.023(5) 0.027(4) 0.050(6) 0.006(4) 0.017(4) 0.002(4)
C18 0.060(7) 0.045(6) 0.057(7) 0.013(5) 0.010(5) 0.001(5)
C19 0.062(7) 0.075(8) 0.058(7) 0.005(6) 0.031(6) 0.012(6)
C20 0.066(3) 0.051(2) 0.064(3) 0.029(2) 0.012(2) 0.008(2)
C21 0.079(3) 0.070(3) 0.073(3) 0.0170(18) 0.0088(18) 0.0076(18)
C22 0.069(3) 0.063(3) 0.067(3) 0.0188(18) 0.0043(18) 0.0032(18)
C23 0.077(3) 0.073(3) 0.081(3) 0.0204(18) 0.0113(18) 0.0035(18)
C24 0.075(5) 0.049(4) 0.049(4) -0.009(3) 0.014(3) 0.001(4)
C25 0.083(5) 0.062(4) 0.061(5) -0.022(4) 0.003(4) 0.007(4)
C26 0.082(5) 0.061(4) 0.057(4) -0.010(4) 0.025(4) 0.000(4)
C27 0.091(5) 0.051(4) 0.056(5) -0.009(4) 0.017(4) -0.003(4)
C28 0.010(4) 0.030(4) 0.035(5) 0.009(4) 0.007(4) 0.004(3)
C29 0.017(5) 0.033(4) 0.043(5) 0.016(4) 0.012(4) 0.004(4)
C30 0.011(4) 0.030(4) 0.043(5) 0.014(4) 0.011(4) 0.001(3)
C31 0.026(5) 0.019(4) 0.025(4) 0.011(4) -0.002(4) 0.009(3)
C32 0.007(4) 0.013(3) 0.029(4) 0.004(3) 0.008(3) 0.000(3)
C33 0.027(5) 0.011(4) 0.025(4) 0.005(3) 0.005(4) -0.002(3)
C34 0.027(5) 0.031(4) 0.020(4) 0.012(4) 0.004(4) 0.008(4)
C35 0.012(4) 0.027(4) 0.027(4) 0.014(4) 0.007(3) 0.003(3)
C36 0.023(4) 0.020(4) 0.023(4) 0.015(4) 0.002(4) 0.009(3)
C37 0.017(4) 0.033(4) 0.022(4) 0.013(4) 0.010(3) 0.002(3)
C38 0.018(5) 0.041(5) 0.038(5) 0.024(4) 0.009(4) 0.007(4)
C39 0.023(5) 0.028(4) 0.041(5) 0.025(4) -0.005(4) 0.001(4)
C40 0.013(4) 0.020(4) 0.031(5) 0.015(4) 0.003(3) -0.004(3)
C41 0.028(5) 0.029(5) 0.039(5) 0.006(4) 0.006(4) -0.015(4)
C42 0.049(6) 0.039(5) 0.043(6) 0.001(5) 0.011(5) 0.006(4)
C43 0.055(7) 0.044(6) 0.040(6) 0.006(5) -0.008(5) -0.003(5)
C44 0.025(5) 0.016(4) 0.026(4) 0.005(3) 0.008(4) -0.003(3)
C45 0.034(5) 0.028(5) 0.055(6) 0.009(4) 0.018(5) 0.001(4)
C46 0.028(5) 0.032(5) 0.038(5) 0.003(4) -0.001(4) -0.013(4)
C47 0.029(5) 0.030(4) 0.035(5) 0.021(4) 0.013(4) 0.008(4)
C48 0.112(10) 0.033(5) 0.050(6) 0.015(5) 0.021(6) -0.024(6)
C49 0.050(7) 0.064(7) 0.176(13) 0.077(8) 0.059(8) 0.040(6)
C50 0.058(7) 0.034(5) 0.048(6) 0.029(5) 0.020(5) 0.000(4)
C51 0.021(5) 0.036(5) 0.036(5) 0.013(4) 0.004(4) -0.003(4)
C52 0.079(8) 0.049(6) 0.058(7) -0.010(5) 0.044(6) -0.017(5)
C53 0.044(6) 0.031(5) 0.050(6) 0.007(5) 0.010(5) 0.002(4)
C54 0.055(7) 0.082(8) 0.055(7) 0.030(6) -0.012(6) -0.002(6)
C55 0.065(7) 0.079(8) 0.033(6) 0.008(6) 0.014(5) 0.016(6)
C56 0.048(8) 0.103(10) 0.171(14) 0.083(11) 0.046(8) -0.002(7)

loop_
_atom_type_symbol
_atom_type_description
_atom_type_scat_dispersion_real
_atom_type_scat_dispersion_imag
_atom_type_scat_source
C C 0.0033 0.0016 'International Tables Vol C Tables 4.2.6.8 and 6.1.1.4'
H H 0.0000 0.0000 'International Tables Vol C Tables 4.2.6.8 and 6.1.1.4'
N N 0.0061 0.0033 'International Tables Vol C Tables 4.2.6.8 and 6.1.1.4'
O O 0.0106 0.0060 'International Tables Vol C Tables 4.2.6.8 and 6.1.1.4'
P P 0.1023 0.0942 'International Tables Vol C Tables 4.2.6.8 and 6.1.1.4'
Cl Cl 0.1484 0.1585 'International Tables Vol C Tables 4.2.6.8 and 6.1.1.4'
Fe Fe 0.3463 0.8444 'International Tables Vol C Tables 4.2.6.8 and 6.1.1.4'

loop_
_geom_angle_atom_site_label_1
_geom_angle_atom_site_label_2
_geom_angle_atom_site_label_3
_geom_angle
N2 Fe1 N1 73.2(2)
N2 Fe1 Cl1 103.29(16)
N1 Fe1 Cl1 98.58(16)
N2 Fe1 Cl2 99.90(16)
N1 Fe1 Cl2 147.80(16)
Cl1 Fe1 Cl2 113.57(9)
N2 Fe1 P1 138.46(16)
N1 Fe1 P1 72.55(16)
Cl1 Fe1 P1 104.39(8)
Cl2 Fe1 P1 96.69(8)
N3 Fe2 N4 73.3(2)
N3 Fe2 Cl4 100.34(15)
N4 Fe2 Cl4 104.18(15)
N3 Fe2 Cl3 146.24(16)
N4 Fe2 Cl3 99.37(16)
Cl4 Fe2 Cl3 113.35(8)
N3 Fe2 P2 72.58(16)
N4 Fe2 P2 138.78(15)
Cl4 Fe2 P2 104.10(8)
Cl3 Fe2 P2 96.23(8)
O1 P1 C20 98.5(4)
O1 P1 C24 99.9(4)
C20 P1 C24 111.7(5)
O1 P1 Fe1 99.39(19)
C20 P1 Fe1 122.9(3)
C24 P1 Fe1 117.8(3)
O2 P2 C51 99.3(3)
O2 P2 C47 99.0(3)
C51 P2 C47 112.0(4)
O2 P2 Fe2 100.75(19)
C51 P2 Fe2 116.4(3)
C47 P2 Fe2 123.2(3)
C1 N1 C5 118.8(6)
C1 N1 Fe1 124.6(5)
C5 N1 Fe1 114.8(5)
C6 N2 C8 118.6(6)
C6 N2 Fe1 118.6(5)
C8 N2 Fe1 122.8(5)
C28 N3 C32 119.5(6)
C28 N3 Fe2 123.2(5)
C32 N3 Fe2 115.1(4)
C33 N4 C35 118.4(6)
C33 N4 Fe2 118.2(5)
C35 N4 Fe2 123.3(4)
C1 O1 P1 119.7(5)
C28 O2 P2 118.2(4)
N1 C1 O1 117.7(7)
N1 C1 C2 123.4(7)
O1 C1 C2 118.8(7)
C1 C2 C3 117.9(7)
C1 C2 H2 121.1
C3 C2 H2 121.1
C4 C3 C2 119.2(8)
C4 C3 H3 120.4
C2 C3 H3 120.4
C5 C4 C3 118.8(8)
C5 C4 H4 120.6
C3 C4 H4 120.6
N1 C5 C4 121.7(7)
N1 C5 C6 115.1(6)
C4 C5 C6 123.3(7)
N2 C6 C5 114.9(7)
N2 C6 C7 126.0(7)
C5 C6 C7 119.1(6)
C6 C7 H7A 109.5
C6 C7 H7B 109.5
H7A C7 H7B 109.5
C6 C7 H7C 109.5
H7A C7 H7C 109.5
H7B C7 H7C 109.5
C9 C8 C13 122.4(7)
C9 C8 N2 117.9(7)
C13 C8 N2 119.6(6)
C8 C9 C10 117.7(7)
C8 C9 C17 122.1(7)
C10 C9 C17 120.2(7)
C11 C10 C9 120.8(8)
C11 C10 H10 119.6
C9 C10 H10 119.6
C12 C11 C10 120.2(8)
C12 C11 H11 119.9
C10 C11 H11 119.9
C11 C12 C13 122.5(8)
C11 C12 H12 118.7
C13 C12 H12 118.7
C12 C13 C8 116.3(7)
C12 C13 C14 121.0(7)
C8 C13 C14 122.6(7)
C15 C14 C16 110.1(7)
C15 C14 C13 111.4(6)
C16 C14 C13 111.1(7)
C15 C14 H14 108.0
C16 C14 H14 108.0
C13 C14 H14 108.0
C14 C15 H15A 109.5
C14 C15 H15B 109.5
H15A C15 H15B 109.5
C14 C15 H15C 109.5
H15A C15 H15C 109.5
H15B C15 H15C 109.5
C14 C16 H16A 109.5
C14 C16 H16B 109.5
H16A C16 H16B 109.5
C14 C16 H16C 109.5
H16A C16 H16C 109.5
H16B C16 H16C 109.5
C9 C17 C19 111.2(7)
C9 C17 C18 112.5(7)
C19 C17 C18 108.0(7)
C9 C17 H17 108.3
C19 C17 H17 108.3
C18 C17 H17 108.3
C17 C18 H18A 109.5
C17 C18 H18B 109.5
H18A C18 H18B 109.5
C17 C18 H18C 109.5
H18A C18 H18C 109.5
H18B C18 H18C 109.5
C17 C19 H19A 109.5
C17 C19 H19B 109.5
H19A C19 H19B 109.5
C17 C19 H19C 109.5
H19A C19 H19C 109.5
H19B C19 H19C 109.5
C21 C20 C22 111.2(8)
C21 C20 C23 108.1(9)
C22 C20 C23 105.1(9)
C21 C20 P1 109.6(7)
C22 C20 P1 116.0(7)
C23 C20 P1 106.4(7)
C20 C21 H21A 109.5
C20 C21 H21B 109.5
H21A C21 H21B 109.5
C20 C21 H21C 109.5
H21A C21 H21C 109.5
H21B C21 H21C 109.5
C20 C22 H22A 109.5
C20 C22 H22B 109.5
H22A C22 H22B 109.5
C20 C22 H22C 109.5
H22A C22 H22C 109.5
H22B C22 H22C 109.5
C20 C23 H23A 109.5
C20 C23 H23B 109.5
H23A C23 H23B 109.5
C20 C23 H23C 109.5
H23A C23 H23C 109.5
H23B C23 H23C 109.5
C27 C24 C25 114.6(9)
C27 C24 C26 103.0(9)
C25 C24 C26 106.7(9)
C27 C24 P1 105.8(7)
C25 C24 P1 117.4(7)
C26 C24 P1 108.2(7)
C24 C25 H25A 109.5
C24 C25 H25B 109.5
H25A C25 H25B 109.5
C24 C25 H25C 109.5
H25A C25 H25C 109.5
H25B C25 H25C 109.5
C24 C26 H26A 109.5
C24 C26 H26B 109.5
H26A C26 H26B 109.5
C24 C26 H26C 109.5
H26A C26 H26C 109.5
H26B C26 H26C 109.5
C24 C27 H27A 109.5
C24 C27 H27B 109.5
H27A C27 H27B 109.5
C24 C27 H27C 109.5
H27A C27 H27C 109.5
H27B C27 H27C 109.5
N3 C28 O2 119.2(6)
N3 C28 C29 121.6(7)
O2 C28 C29 119.1(7)
C30 C29 C28 118.6(8)
C30 C29 H29 120.7
C28 C29 H29 120.7
C29 C30 C31 120.6(7)
C29 C30 H30 119.7
C31 C30 H30 119.7
C30 C31 C32 118.7(7)
C30 C31 H31 120.7
C32 C31 H31 120.7
N3 C32 C31 121.0(7)
N3 C32 C33 114.9(6)
C31 C32 C33 124.1(7)
N4 C33 C32 115.0(6)
N4 C33 C34 125.6(7)
C32 C33 C34 119.4(6)
C33 C34 H34A 109.5
C33 C34 H34B 109.5
H34A C34 H34B 109.5
C33 C34 H34C 109.5
H34A C34 H34C 109.5
H34B C34 H34C 109.5
C36 C35 C40 121.4(7)
C36 C35 N4 121.2(6)
C40 C35 N4 117.3(6)
C35 C36 C37 117.8(7)
C35 C36 C44 121.8(7)
C37 C36 C44 120.3(6)
C38 C37 C36 121.0(7)
C38 C37 H37 119.5
C36 C37 H37 119.5
C39 C38 C37 120.8(8)
C39 C38 H38 119.6
C37 C38 H38 119.6
C38 C39 C40 120.8(7)
C38 C39 H39 119.6
C40 C39 H39 119.6
C39 C40 C35 118.0(7)
C39 C40 C41 119.7(6)
C35 C40 C41 122.3(6)
C40 C41 C43 114.0(7)
C40 C41 C42 112.9(7)
C43 C41 C42 109.5(6)
C40 C41 H41 106.7
C43 C41 H41 106.7
C42 C41 H41 106.7
C41 C42 H42A 109.5
C41 C42 H42B 109.5
H42A C42 H42B 109.5
C41 C42 H42C 109.5
H42A C42 H42C 109.5
H42B C42 H42C 109.5
C41 C43 H43A 109.5
C41 C43 H43B 109.5
H43A C43 H43B 109.5
C41 C43 H43C 109.5
H43A C43 H43C 109.5
H43B C43 H43C 109.5
C46 C44 C36 111.8(6)
C46 C44 C45 111.2(6)
C36 C44 C45 109.6(6)
C46 C44 H44 108.0
C36 C44 H44 108.0
C45 C44 H44 108.0
C44 C45 H45A 109.5
C44 C45 H45B 109.5
H45A C45 H45B 109.5
C44 C45 H45C 109.5
H45A C45 H45C 109.5
H45B C45 H45C 109.5
C44 C46 H46A 109.5
C44 C46 H46B 109.5
H46A C46 H46B 109.5
C44 C46 H46C 109.5
H46A C46 H46C 109.5
H46B C46 H46C 109.5
C48 C47 C50 111.4(7)
C48 C47 C49 110.3(8)
C50 C47 C49 108.8(7)
C48 C47 P2 105.9(6)
C50 C47 P2 115.9(5)
C49 C47 P2 104.3(6)
C47 C48 H48A 109.5
C47 C48 H48B 109.5
H48A C48 H48B 109.5
C47 C48 H48C 109.5
H48A C48 H48C 109.5
H48B C48 H48C 109.5
C47 C49 H49A 109.5
C47 C49 H49B 109.5
H49A C49 H49B 109.5
C47 C49 H49C 109.5
H49A C49 H49C 109.5
H49B C49 H49C 109.5
C47 C50 H50A 109.5
C47 C50 H50B 109.5
H50A C50 H50B 109.5
C47 C50 H50C 109.5
H50A C50 H50C 109.5
H50B C50 H50C 109.5
C52 C51 C54 110.4(8)
C52 C51 C53 110.0(7)
C54 C51 C53 105.1(7)
C52 C51 P2 116.0(6)
C54 C51 P2 109.6(6)
C53 C51 P2 105.0(5)
C51 C52 H52A 109.5
C51 C52 H52B 109.5
H52A C52 H52B 109.5
C51 C52 H52C 109.5
H52A C52 H52C 109.5
H52B C52 H52C 109.5
C51 C53 H53A 109.5
C51 C53 H53B 109.5
H53A C53 H53B 109.5
C51 C53 H53C 109.5
H53A C53 H53C 109.5
H53B C53 H53C 109.5
C51 C54 H54A 109.5
C51 C54 H54B 109.5
H54A C54 H54B 109.5
C51 C54 H54C 109.5
H54A C54 H54C 109.5
H54B C54 H54C 109.5
Cl5 C55 Cl6 111.9(5)
Cl5 C55 H55A 109.2
Cl6 C55 H55A 109.2
Cl5 C55 H55B 109.2
Cl6 C55 H55B 109.2
H55A C55 H55B 107.9
Cl7 C56 Cl8 115.0(9)
Cl7 C56 H56A 108.5
Cl8 C56 H56A 108.5
Cl7 C56 H56B 108.5
Cl8 C56 H56B 108.5
H56A C56 H56B 107.5

loop_
_geom_bond_atom_site_label_1
_geom_bond_atom_site_label_2
_geom_bond_distance
Fe1 N2 2.185(6)
Fe1 N1 2.203(6)
Fe1 Cl1 2.297(2)
Fe1 Cl2 2.316(2)
Fe1 P1 2.571(2)
Fe2 N3 2.196(6)
Fe2 N4 2.198(6)
Fe2 Cl4 2.304(2)
Fe2 Cl3 2.315(2)
Fe2 P2 2.544(2)
P1 O1 1.693(5)
P1 C20 1.854(9)
P1 C24 1.857(9)
P2 O2 1.697(5)
P2 C51 1.861(8)
P2 C47 1.866(8)
Cl5 C55 1.734(10)
Cl6 C55 1.763(9)
Cl7 C56 1.692(13)
Cl8 C56 1.731(12)
N1 C1 1.318(8)
N1 C5 1.356(9)
N2 C6 1.292(9)
N2 C8 1.468(9)
N3 C28 1.329(9)
N3 C32 1.361(8)
N4 C33 1.298(8)
N4 C35 1.434(8)
O1 C1 1.370(9)
O2 C28 1.349(8)
C1 C2 1.382(10)
C2 C3 1.392(11)
C2 H2 0.9500
C3 C4 1.390(10)
C3 H3 0.9500
C4 C5 1.381(10)
C4 H4 0.9500
C5 C6 1.495(10)
C6 C7 1.505(10)
C7 H7A 0.9800
C7 H7B 0.9800
C7 H7C 0.9800
C8 C9 1.396(9)
C8 C13 1.410(10)
C9 C10 1.410(10)
C9 C17 1.515(11)
C10 C11 1.377(11)
C10 H10 0.9500
C11 C12 1.362(10)
C11 H11 0.9500
C12 C13 1.404(10)
C12 H12 0.9500
C13 C14 1.522(10)
C14 C15 1.507(11)
C14 C16 1.518(10)
C14 H14 1.0000
C15 H15A 0.9800
C15 H15B 0.9800
C15 H15C 0.9800
C16 H16A 0.9800
C16 H16B 0.9800
C16 H16C 0.9800
C17 C19 1.515(11)
C17 C18 1.539(11)
C17 H17 1.0000
C18 H18A 0.9800
C18 H18B 0.9800
C18 H18C 0.9800
C19 H19A 0.9800
C19 H19B 0.9800
C19 H19C 0.9800
C20 C21 1.480(12)
C20 C22 1.484(12)
C20 C23 1.550(14)
C21 H21A 0.9800
C21 H21B 0.9800
C21 H21C 0.9800
C22 H22A 0.9800
C22 H22B 0.9800
C22 H22C 0.9800
C23 H23A 0.9800
C23 H23B 0.9800
C23 H23C 0.9800
C24 C27 1.493(13)
C24 C25 1.493(13)
C24 C26 1.544(13)
C25 H25A 0.9800
C25 H25B 0.9800
C25 H25C 0.9800
C26 H26A 0.9800
C26 H26B 0.9800
C26 H26C 0.9800
C27 H27A 0.9800
C27 H27B 0.9800
C27 H27C 0.9800
C28 C29 1.405(10)
C29 C30 1.362(10)
C29 H29 0.9500
C30 C31 1.372(10)
C30 H30 0.9500
C31 C32 1.396(9)
C31 H31 0.9500
C32 C33 1.499(9)
C33 C34 1.504(9)
C34 H34A 0.9800
C34 H34B 0.9800
C34 H34C 0.9800
C35 C36 1.397(9)
C35 C40 1.419(9)
C36 C37 1.412(10)
C36 C44 1.529(9)
C37 C38 1.385(10)
C37 H37 0.9500
C38 C39 1.365(10)
C38 H38 0.9500
C39 C40 1.411(10)
C39 H39 0.9500
C40 C41 1.505(10)
C41 C43 1.506(10)
C41 C42 1.525(11)
C41 H41 1.0000
C42 H42A 0.9800
C42 H42B 0.9800
C42 H42C 0.9800
C43 H43A 0.9800
C43 H43B 0.9800
C43 H43C 0.9800
C44 C46 1.501(10)
C44 C45 1.547(10)
C44 H44 1.0000
C45 H45A 0.9800
C45 H45B 0.9800
C45 H45C 0.9800
C46 H46A 0.9800
C46 H46B 0.9800
C46 H46C 0.9800
C47 C48 1.491(11)
C47 C50 1.523(10)
C47 C49 1.555(11)
C48 H48A 0.9800
C48 H48B 0.9800
C48 H48C 0.9800
C49 H49A 0.9800
C49 H49B 0.9800
C49 H49C 0.9800
C50 H50A 0.9800
C50 H50B 0.9800
C50 H50C 0.9800
C51 C52 1.507(11)
C51 C54 1.533(11)
C51 C53 1.555(11)
C52 H52A 0.9800
C52 H52B 0.9800
C52 H52C 0.9800
C53 H53A 0.9800
C53 H53B 0.9800
C53 H53C 0.9800
C54 H54A 0.9800
C54 H54B 0.9800
C54 H54C 0.9800
C55 H55A 0.9900
C55 H55B 0.9900
C56 H56A 0.9900
C56 H56B 0.9900

loop_
_geom_torsion_atom_site_label_1
_geom_torsion_atom_site_label_2
_geom_torsion_atom_site_label_3
_geom_torsion_atom_site_label_4
_geom_torsion
N2 Fe1 P1 O1 -53.3(3)
N1 Fe1 P1 O1 -17.6(2)
Cl1 Fe1 P1 O1 77.0(2)
Cl2 Fe1 P1 O1 -166.49(19)
N2 Fe1 P1 C20 -159.9(5)
N1 Fe1 P1 C20 -124.2(4)
Cl1 Fe1 P1 C20 -29.6(4)
Cl2 Fe1 P1 C20 86.9(4)
N2 Fe1 P1 C24 53.2(5)
N1 Fe1 P1 C24 88.9(4)
Cl1 Fe1 P1 C24 -176.5(4)
Cl2 Fe1 P1 C24 -60.0(4)
N3 Fe2 P2 O2 16.9(2)
N4 Fe2 P2 O2 52.4(3)
Cl4 Fe2 P2 O2 -79.71(19)
Cl3 Fe2 P2 O2 164.28(19)
N3 Fe2 P2 C51 -89.3(3)
N4 Fe2 P2 C51 -53.8(4)
Cl4 Fe2 P2 C51 174.1(3)
Cl3 Fe2 P2 C51 58.1(3)
N3 Fe2 P2 C47 125.2(3)
N4 Fe2 P2 C47 160.7(4)
Cl4 Fe2 P2 C47 28.6(3)
Cl3 Fe2 P2 C47 -87.4(3)
N2 Fe1 N1 C1 179.2(6)
Cl1 Fe1 N1 C1 -79.4(5)
Cl2 Fe1 N1 C1 97.4(6)
P1 Fe1 N1 C1 23.1(5)
N2 Fe1 N1 C5 -16.4(4)
Cl1 Fe1 N1 C5 85.0(4)
Cl2 Fe1 N1 C5 -98.2(5)
P1 Fe1 N1 C5 -172.6(5)
N1 Fe1 N2 C6 13.9(5)
Cl1 Fe1 N2 C6 -81.2(5)
Cl2 Fe1 N2 C6 161.6(5)
P1 Fe1 N2 C6 49.5(6)
N1 Fe1 N2 C8 -168.5(5)
Cl1 Fe1 N2 C8 96.4(5)
Cl2 Fe1 N2 C8 -20.9(5)
P1 Fe1 N2 C8 -133.0(4)
N4 Fe2 N3 C28 179.8(6)
Cl4 Fe2 N3 C28 77.9(5)
Cl3 Fe2 N3 C28 -98.4(6)
P2 Fe2 N3 C28 -23.7(5)
N4 Fe2 N3 C32 16.7(4)
Cl4 Fe2 N3 C32 -85.1(4)
Cl3 Fe2 N3 C32 98.5(5)
P2 Fe2 N3 C32 173.2(5)
N3 Fe2 N4 C33 -13.5(5)
Cl4 Fe2 N4 C33 83.3(5)
Cl3 Fe2 N4 C33 -159.6(5)
P2 Fe2 N4 C33 -48.8(6)
N3 Fe2 N4 C35 169.4(5)
Cl4 Fe2 N4 C35 -93.8(5)
Cl3 Fe2 N4 C35 23.3(5)
P2 Fe2 N4 C35 134.1(4)
C20 P1 O1 C1 142.9(6)
C24 P1 O1 C1 -103.3(6)
Fe1 P1 O1 C1 17.3(5)
C51 P2 O2 C28 105.0(5)
C47 P2 O2 C28 -140.8(5)
Fe2 P2 O2 C28 -14.3(5)
C5 N1 C1 O1 176.3(6)
Fe1 N1 C1 O1 -19.9(9)
C5 N1 C1 C2 -4.7(10)
Fe1 N1 C1 C2 159.1(6)
P1 O1 C1 N1 -2.6(8)
P1 O1 C1 C2 178.4(5)
N1 C1 C2 C3 3.5(11)
O1 C1 C2 C3 -177.5(6)
C1 C2 C3 C4 0.1(10)
C2 C3 C4 C5 -2.3(10)
C1 N1 C5 C4 2.2(10)
Fe1 N1 C5 C4 -163.1(5)
C1 N1 C5 C6 -177.2(6)
Fe1 N1 C5 C6 17.5(7)
C3 C4 C5 N1 1.2(10)
C3 C4 C5 C6 -179.4(6)
C8 N2 C6 C5 173.1(5)
Fe1 N2 C6 C5 -9.3(8)
C8 N2 C6 C7 -4.0(10)
Fe1 N2 C6 C7 173.6(5)
N1 C5 C6 N2 -5.8(9)
C4 C5 C6 N2 174.8(6)
N1 C5 C6 C7 171.6(6)
C4 C5 C6 C7 -7.9(10)
C6 N2 C8 C9 -88.6(8)
Fe1 N2 C8 C9 93.9(7)
C6 N2 C8 C13 94.3(8)
Fe1 N2 C8 C13 -83.2(8)
C13 C8 C9 C10 -2.8(11)
N2 C8 C9 C10 -179.9(7)
C13 C8 C9 C17 177.6(8)
N2 C8 C9 C17 0.5(10)
C8 C9 C10 C11 0.6(12)
C17 C9 C10 C11 -179.8(7)
C9 C10 C11 C12 1.0(12)
C10 C11 C12 C13 -0.5(12)
C11 C12 C13 C8 -1.6(11)
C11 C12 C13 C14 -177.8(7)
C9 C8 C13 C12 3.3(11)
N2 C8 C13 C12 -179.7(7)
C9 C8 C13 C14 179.4(7)
N2 C8 C13 C14 -3.6(11)
C12 C13 C14 C15 58.6(10)
C8 C13 C14 C15 -117.4(8)
C12 C13 C14 C16 -64.6(9)
C8 C13 C14 C16 119.4(8)
C8 C9 C17 C19 -125.8(8)
C10 C9 C17 C19 54.6(10)
C8 C9 C17 C18 112.9(8)
C10 C9 C17 C18 -66.7(10)
O1 P1 C20 C21 -75.3(7)
C24 P1 C20 C21 -179.5(7)
Fe1 P1 C20 C21 31.8(9)
O1 P1 C20 C22 51.6(8)
C24 P1 C20 C22 -52.6(9)
Fe1 P1 C20 C22 158.7(6)
O1 P1 C20 C23 168.0(6)
C24 P1 C20 C23 63.8(8)
Fe1 P1 C20 C23 -84.9(7)
O1 P1 C24 C27 75.6(8)
C20 P1 C24 C27 179.0(7)
Fe1 P1 C24 C27 -30.6(8)
O1 P1 C24 C25 -53.8(9)
C20 P1 C24 C25 49.5(10)
Fe1 P1 C24 C25 -160.0(7)
O1 P1 C24 C26 -174.6(7)
C20 P1 C24 C26 -71.2(8)
Fe1 P1 C24 C26 79.2(8)
C32 N3 C28 O2 -174.5(6)
Fe2 N3 C28 O2 23.1(9)
C32 N3 C28 C29 1.1(10)
Fe2 N3 C28 C29 -161.3(5)
P2 O2 C28 N3 -1.9(8)
P2 O2 C28 C29 -177.6(5)
N3 C28 C29 C30 0.3(11)
O2 C28 C29 C30 175.9(7)
C28 C29 C30 C31 -1.8(11)
C29 C30 C31 C32 1.9(11)
C28 N3 C32 C31 -1.0(9)
Fe2 N3 C32 C31 162.7(5)
C28 N3 C32 C33 177.9(6)
Fe2 N3 C32 C33 -18.3(7)
C30 C31 C32 N3 -0.5(10)
C30 C31 C32 C33 -179.3(6)
C35 N4 C33 C32 -174.5(6)
Fe2 N4 C33 C32 8.3(7)
C35 N4 C33 C34 5.0(10)
Fe2 N4 C33 C34 -172.2(5)
N3 C32 C33 N4 6.8(8)
C31 C32 C33 N4 -174.3(6)
N3 C32 C33 C34 -172.7(6)
C31 C32 C33 C34 6.2(10)
C33 N4 C35 C36 -93.1(8)
Fe2 N4 C35 C36 83.9(7)
C33 N4 C35 C40 90.1(8)
Fe2 N4 C35 C40 -92.9(7)
C40 C35 C36 C37 -2.3(10)
N4 C35 C36 C37 -179.0(6)
C40 C35 C36 C44 179.2(6)
N4 C35 C36 C44 2.5(10)
C35 C36 C37 C38 -0.4(10)
C44 C36 C37 C38 178.2(6)
C36 C37 C38 C39 1.1(11)
C37 C38 C39 C40 0.8(11)
C38 C39 C40 C35 -3.3(10)
C38 C39 C40 C41 177.8(7)
C36 C35 C40 C39 4.1(10)
N4 C35 C40 C39 -179.1(6)
C36 C35 C40 C41 -177.0(7)
N4 C35 C40 C41 -0.2(10)
C39 C40 C41 C43 -51.9(10)
C35 C40 C41 C43 129.3(7)
C39 C40 C41 C42 73.9(9)
C35 C40 C41 C42 -104.9(8)
C35 C36 C44 C46 118.3(7)
C37 C36 C44 C46 -60.2(9)
C35 C36 C44 C45 -118.0(7)
C37 C36 C44 C45 63.6(9)
O2 P2 C47 C48 55.7(6)
C51 P2 C47 C48 159.6(6)
Fe2 P2 C47 C48 -53.5(7)
O2 P2 C47 C50 -68.4(6)
C51 P2 C47 C50 35.6(7)
Fe2 P2 C47 C50 -177.6(5)
O2 P2 C47 C49 172.1(6)
C51 P2 C47 C49 -84.0(7)
Fe2 P2 C47 C49 62.8(7)
O2 P2 C51 C52 35.5(7)
C47 P2 C51 C52 -68.2(7)
Fe2 P2 C51 C52 142.5(6)
O2 P2 C51 C54 161.4(6)
C47 P2 C51 C54 57.7(7)
Fe2 P2 C51 C54 -91.6(6)
O2 P2 C51 C53 -86.2(5)
C47 P2 C51 C53 170.1(5)
Fe2 P2 C51 C53 20.8(6)
